data_7243715
loop_
_publ_author_name
'G\'al, G. Tam\'as'
'May, N\'ora V.'
'Trif, L\'aszl\'o'
'Mih\'aly, Judith'
'Bombicz, Petra'

_publ_section_title
;
 Solvatomorph and polymorph screening of clopamide drug and its copper(ii)
 complex crystals
;
_journal_issue 42
_journal_name_full CrystEngComm
_journal_page_first 7425
_journal_page_last 7441
_journal_paper_doi 10.1039/D1CE00995H
_journal_volume 23
_journal_year 2021
_chemical_formula_moiety 'C28 H38 Cl2 Cu N6 O6 S2'
_chemical_formula_sum 'C28 H38 Cl2 Cu N6 O6 S2'
_chemical_formula_weight 753.20
_chemical_name_common 'clopamide copper(II)'
_chemical_name_systematic trans-bis(4-chloro-N-(2,6-dimethylpiperidin-1-yl)-3-sulfamoylbenzamide)-copper(II)
_space_group_crystal_system trigonal
_space_group_IT_number 148
_space_group_name_Hall '-R 3'
_space_group_name_H-M_alt 'R -3 :H'
_atom_sites_solution_hydrogens mixed
_atom_sites_solution_primary direct
_atom_sites_solution_secondary direct
_audit_creation_method SHELXL-2018/3
_audit_update_record
;
2021-07-27 deposited with the CCDC.	2021-08-30 downloaded from the CCDC.
;
_cell_angle_alpha 90
_cell_angle_beta 90
_cell_angle_gamma 120
_cell_formula_units_Z 9
_cell_length_a 23.078(3)
_cell_length_b 23.078(3)
_cell_length_c 18.3291(12)
_cell_measurement_reflns_used 10425
_cell_measurement_temperature 153(2)
_cell_measurement_theta_max 68.035
_cell_measurement_theta_min 3.270
_cell_volume 8454.1(16)
_computing_cell_refinement 'CrystalClear (Rigaku/MSC Inc., 2005)'
_computing_data_collection 'CrystalClear (Rigaku/MSC Inc., 2005)'
_computing_data_reduction 'CrystalClear (Rigaku/MSC Inc., 2005)'
_computing_molecular_graphics 'MERCURY (Macrae et al., 2006)'
_computing_publication_material
;
MERCURY (Macrae et al., 2006); Platon (Spek,
 2009
;
_computing_structure_refinement 'SHELXL-2018/3 (Sheldrick, 2018)'
_computing_structure_solution 'SHELXL-2018/3 (Sheldrick, 2018)'
_diffrn_ambient_temperature 153(2)
_diffrn_detector_area_resol_mean 10.0000
_diffrn_measured_fraction_theta_full 0.998
_diffrn_measured_fraction_theta_max 0.996
_diffrn_measurement_device_type R-AXIS-RAPID
_diffrn_measurement_method dtprofit.ref
_diffrn_radiation_detector RX
_diffrn_radiation_monochromator Graphite
_diffrn_radiation_type CuK\a
_diffrn_radiation_wavelength 1.54187
_diffrn_reflns_av_R_equivalents 0.1176
_diffrn_reflns_av_unetI/netI 0.1494
_diffrn_reflns_Laue_measured_fraction_full 0.998
_diffrn_reflns_Laue_measured_fraction_max 0.996
_diffrn_reflns_limit_h_max 26
_diffrn_reflns_limit_h_min -27
_diffrn_reflns_limit_k_max 27
_diffrn_reflns_limit_k_min -26
_diffrn_reflns_limit_l_max 20
_diffrn_reflns_limit_l_min -21
_diffrn_reflns_number 18855
_diffrn_reflns_point_group_measured_fraction_full 0.998
_diffrn_reflns_point_group_measured_fraction_max 0.996
_diffrn_reflns_theta_full 67.687
_diffrn_reflns_theta_max 68.152
_diffrn_reflns_theta_min 3.272
_exptl_absorpt_coefficient_mu 3.544
_exptl_absorpt_correction_T_max 0.982
_exptl_absorpt_correction_T_min 0.962
_exptl_absorpt_correction_type numerical
_exptl_absorpt_process_details
;
 T.Higashi, Numerical Absorption Correction, NUMABS, 2002
;
_exptl_crystal_colour Chunk
_exptl_crystal_density_diffrn 1.331
_exptl_crystal_density_method 'Not measured'
_exptl_crystal_description Brown
_exptl_crystal_F_000 3519
_exptl_crystal_size_max 0.1
_exptl_crystal_size_mid 0.1
_exptl_crystal_size_min 0.05
_refine_diff_density_max 0.553
_refine_diff_density_min -0.264
_refine_diff_density_rms 0.077
_refine_ls_extinction_method none
_refine_ls_goodness_of_fit_ref 1.094
_refine_ls_hydrogen_treatment constr
_refine_ls_matrix_type full
_refine_ls_number_parameters 207
_refine_ls_number_reflns 3429
_refine_ls_number_restraints 0
_refine_ls_restrained_S_all 1.094
_refine_ls_R_factor_all 0.2142
_refine_ls_R_factor_gt 0.1033
_refine_ls_shift/su_max 0.000
_refine_ls_shift/su_mean 0.000
_refine_ls_structure_factor_coef Fsqd
_refine_ls_weighting_details 'w=1/[\s^2^(Fo^2^)+(0.0565P)^2^+32.8669P] where P=(Fo^2^+2Fc^2^)/3'
_refine_ls_weighting_scheme calc
_refine_ls_wR_factor_gt 0.1672
_refine_ls_wR_factor_ref 0.2052
_reflns_Friedel_coverage 0.000
_reflns_number_gt 1580
_reflns_number_total 3429
_reflns_threshold_expression 'I > 2\s(I)'
_cod_data_source_file d1ce00995h2.cif
_cod_data_source_block shelx_CCDC3
_cod_depositor_comments 'Adding full bibliography for 7243712--7243721.cif.'
_cod_original_cell_volume 8454(2)
_cod_database_code 7243715
_shelx_shelxl_version_number 2018/3
_shelx_space_group_comment
;
The symmetry employed for this shelxl refinement is uniquely defined
by the following loop, which should always be used as a source of
symmetry information in preference to the above space-group names.
They are only intended as comments.
;
_shelx_estimated_absorpt_t_min 0.718
_shelx_estimated_absorpt_t_max 0.843

loop_
_space_group_symop_operation_xyz
'x, y, z'
'-y, x-y, z'
'-x+y, -x, z'
'x+2/3, y+1/3, z+1/3'
'-y+2/3, x-y+1/3, z+1/3'
'-x+y+2/3, -x+1/3, z+1/3'
'x+1/3, y+2/3, z+2/3'
'-y+1/3, x-y+2/3, z+2/3'
'-x+y+1/3, -x+2/3, z+2/3'
'-x, -y, -z'
'y, -x+y, -z'
'x-y, x, -z'
'-x+2/3, -y+1/3, -z+1/3'
'y+2/3, -x+y+1/3, -z+1/3'
'x-y+2/3, x+1/3, -z+1/3'
'-x+1/3, -y+2/3, -z+2/3'
'y+1/3, -x+y+2/3, -z+2/3'
'x-y+1/3, x+2/3, -z+2/3'

loop_
_atom_site_label
_atom_site_type_symbol
_atom_site_fract_x
_atom_site_fract_y
_atom_site_fract_z
_atom_site_U_iso_or_equiv
_atom_site_adp_type
_atom_site_occupancy
_atom_site_site_symmetry_order
_atom_site_calc_flag
_atom_site_refinement_flags_posn
_atom_site_refinement_flags_adp
_atom_site_refinement_flags_occupancy
_atom_site_disorder_assembly
_atom_site_disorder_group
Cu1 Cu 0.333333 0.166667 -0.333333 0.0546(6) Uani 1 2 d S . P . .
Cl1 Cl 0.22124(12) 0.04733(11) 0.10466(10) 0.0804(8) Uani 1 1 d . . . . .
S1 S 0.35651(12) 0.18038(11) 0.04277(11) 0.0588(7) Uani 1 1 d . . . . .
O1 O 0.4103(3) 0.2218(3) -0.0051(3) 0.0675(16) Uani 1 1 d . . . . .
O2 O 0.3238(3) 0.2088(3) 0.0837(2) 0.0623(16) Uani 1 1 d . . . . .
O3 O 0.3189(3) 0.1518(3) -0.2332(2) 0.0561(15) Uani 1 1 d . . . . .
N1 N 0.3819(3) 0.1460(3) 0.0983(3) 0.069(2) Uani 1 1 d . . . . .
H1A H 0.366778 0.134439 0.146695 0.083 Uiso 1 1 d R U . . .
H1B H 0.412638 0.134719 0.081305 0.083 Uiso 1 1 d R U . . .
N8 N 0.2389(3) 0.0450(3) -0.2623(3) 0.0534(18) Uani 1 1 d . . . . .
N9 N 0.2594(3) 0.0688(3) -0.3381(3) 0.064(2) Uani 1 1 d . . . . .
C1 C 0.3030(4) 0.1249(4) -0.0881(4) 0.053(2) Uani 1 1 d . . . . .
H1 H 0.341305 0.163687 -0.106318 0.064 Uiso 1 1 calc R U . . .
C2 C 0.2943(4) 0.1171(4) -0.0137(4) 0.046(2) Uani 1 1 d . . . . .
C3 C 0.2367(5) 0.0611(4) 0.0127(4) 0.056(2) Uani 1 1 d . . . . .
C4 C 0.1915(4) 0.0145(4) -0.0359(4) 0.062(2) Uani 1 1 d . . . . .
H4 H 0.152957 -0.024249 -0.018082 0.074 Uiso 1 1 calc R U . . .
C5 C 0.2024(4) 0.0242(4) -0.1106(4) 0.059(2) Uani 1 1 d . . . . .
H5 H 0.170391 -0.007453 -0.143461 0.070 Uiso 1 1 calc R U . . .
C6 C 0.2584(4) 0.0787(4) -0.1375(4) 0.049(2) Uani 1 1 d . . . . .
C7 C 0.2725(4) 0.0920(4) -0.2171(4) 0.048(2) Uani 1 1 d . . . . .
C10 C 0.2845(5) 0.0229(4) -0.3692(4) 0.072(3) Uani 1 1 d . . . . .
H10 H 0.248915 -0.024292 -0.359366 0.087 Uiso 1 1 calc R U . . .
C11 C 0.2941(5) 0.0299(5) -0.4487(5) 0.096(4) Uani 1 1 d . . . . .
H11A H 0.308856 -0.001224 -0.466202 0.115 Uiso 1 1 calc R U . . .
H11B H 0.329715 0.076026 -0.460307 0.115 Uiso 1 1 calc R U . . .
C12 C 0.2302(7) 0.0151(6) -0.4882(5) 0.129(5) Uani 1 1 d . . . . .
H12A H 0.196191 -0.032689 -0.482056 0.155 Uiso 1 1 calc R U . . .
H12B H 0.239435 0.024120 -0.540943 0.155 Uiso 1 1 calc R U . . .
C13 C 0.2031(5) 0.0595(6) -0.4569(5) 0.109(4) Uani 1 1 d . . . . .
H13A H 0.234341 0.106797 -0.469867 0.131 Uiso 1 1 calc R U . . .
H13B H 0.159319 0.046285 -0.479639 0.131 Uiso 1 1 calc R U . . .
C14 C 0.1949(5) 0.0534(5) -0.3745(4) 0.084(3) Uani 1 1 d . . . . .
H14 H 0.160152 0.006400 -0.362178 0.101 Uiso 1 1 calc R U . . .
C15 C 0.1729(5) 0.1002(5) -0.3445(5) 0.101(3) Uani 1 1 d . . . . .
H15A H 0.170678 0.096986 -0.291167 0.152 Uiso 1 1 calc R U . . .
H15B H 0.128648 0.087765 -0.363984 0.152 Uiso 1 1 calc R U . . .
H15C H 0.205113 0.146182 -0.358932 0.152 Uiso 1 1 calc R U . . .
C16 C 0.3448(5) 0.0339(5) -0.3306(5) 0.092(3) Uani 1 1 d . . . . .
H16A H 0.380900 0.079956 -0.338783 0.137 Uiso 1 1 calc R U . . .
H16B H 0.358390 0.002634 -0.348845 0.137 Uiso 1 1 calc R U . . .
H16C H 0.335297 0.026596 -0.278202 0.137 Uiso 1 1 calc R U . . .

loop_
_atom_site_aniso_label
_atom_site_aniso_U_11
_atom_site_aniso_U_22
_atom_site_aniso_U_33
_atom_site_aniso_U_23
_atom_site_aniso_U_13
_atom_site_aniso_U_12
Cu1 0.0734(13) 0.0566(12) 0.0277(9) 0.0025(8) -0.0023(8) 0.0280(10)
Cl1 0.114(2) 0.0910(18) 0.0318(12) 0.0095(12) 0.0183(12) 0.0477(16)
S1 0.0832(18) 0.0769(17) 0.0269(11) 0.0009(12) 0.0003(11) 0.0480(15)
O1 0.077(4) 0.083(4) 0.035(3) -0.004(3) 0.003(3) 0.033(4)
O2 0.097(4) 0.080(4) 0.030(3) 0.001(3) 0.009(3) 0.059(4)
O3 0.078(4) 0.046(4) 0.032(3) 0.000(3) -0.002(3) 0.022(3)
N1 0.104(6) 0.108(6) 0.024(4) -0.004(4) -0.001(4) 0.074(5)
N8 0.076(5) 0.050(4) 0.028(4) 0.000(3) -0.001(3) 0.027(4)
N9 0.082(5) 0.067(5) 0.026(4) 0.002(3) -0.003(4) 0.026(5)
C1 0.074(6) 0.065(6) 0.025(5) 0.001(4) 0.001(4) 0.038(5)
C2 0.050(5) 0.065(6) 0.032(5) -0.002(4) 0.002(4) 0.035(5)
C3 0.071(7) 0.065(6) 0.043(5) 0.001(5) 0.007(5) 0.042(6)
C4 0.077(7) 0.055(6) 0.042(5) 0.004(4) 0.005(5) 0.024(5)
C5 0.083(7) 0.058(6) 0.028(5) -0.002(4) 0.000(5) 0.030(6)
C6 0.064(6) 0.051(6) 0.036(5) 0.004(4) 0.007(4) 0.033(5)
C7 0.072(6) 0.043(6) 0.032(5) -0.001(4) -0.003(4) 0.032(5)
C10 0.122(9) 0.049(6) 0.028(5) -0.015(4) 0.007(5) 0.030(6)
C11 0.151(11) 0.074(7) 0.043(6) -0.008(5) -0.009(7) 0.042(7)
C12 0.201(15) 0.089(9) 0.045(7) -0.010(6) 0.007(8) 0.033(10)
C13 0.115(9) 0.119(10) 0.049(7) 0.013(6) -0.020(6) 0.026(8)
C14 0.090(8) 0.106(8) 0.038(6) 0.011(6) -0.009(5) 0.034(7)
C15 0.095(8) 0.136(10) 0.084(8) 0.023(7) -0.015(6) 0.066(8)
C16 0.127(9) 0.106(8) 0.063(7) 0.006(6) 0.025(7) 0.074(8)

loop_
_atom_type_symbol
_atom_type_description
_atom_type_scat_dispersion_real
_atom_type_scat_dispersion_imag
_atom_type_scat_source
C C 0.0181 0.0091 'International Tables Vol C Tables 4.2.6.8 and 6.1.1.4'
H H 0.0000 0.0000 'International Tables Vol C Tables 4.2.6.8 and 6.1.1.4'
Cl Cl 0.3639 0.7018 'International Tables Vol C Tables 4.2.6.8 and 6.1.1.4'
Cu Cu -1.9646 0.5888 'International Tables Vol C Tables 4.2.6.8 and 6.1.1.4'
N N 0.0311 0.0180 'International Tables Vol C Tables 4.2.6.8 and 6.1.1.4'
O O 0.0492 0.0322 'International Tables Vol C Tables 4.2.6.8 and 6.1.1.4'
S S 0.3331 0.5567 'International Tables Vol C Tables 4.2.6.8 and 6.1.1.4'

loop_
_geom_angle_atom_site_label_1
_geom_angle_atom_site_label_2
_geom_angle_atom_site_label_3
_geom_angle
_geom_angle_site_symmetry_1
_geom_angle_site_symmetry_3
_geom_angle_publ_flag
O3 Cu1 O3 180.0 . 13_554 ?
O3 Cu1 N9 82.3(2) . . ?
O3 Cu1 N9 97.7(2) 13_554 . ?
O3 Cu1 N9 97.7(2) . 13_554 ?
O3 Cu1 N9 82.3(2) 13_554 13_554 ?
N9 Cu1 N9 180.0 . 13_554 ?
O1 S1 O2 119.6(3) . . ?
O1 S1 N1 108.5(3) . . ?
O2 S1 N1 107.8(3) . . ?
O1 S1 C2 105.5(3) . . ?
O2 S1 C2 106.6(3) . . ?
N1 S1 C2 108.3(4) . . ?
C7 O3 Cu1 113.5(5) . . ?
S1 N1 H1A 125.1 . . ?
S1 N1 H1B 117.1 . . ?
H1A N1 H1B 117.7 . . ?
C7 N8 N9 110.4(6) . . ?
N8 N9 C14 103.4(6) . . ?
N8 N9 C10 104.6(6) . . ?
C14 N9 C10 109.9(7) . . ?
N8 N9 Cu1 107.8(4) . . ?
C14 N9 Cu1 117.5(6) . . ?
C10 N9 Cu1 112.4(5) . . ?
C2 C1 C6 122.9(8) . . ?
C2 C1 H1 118.6 . . ?
C6 C1 H1 118.6 . . ?
C1 C2 C3 118.2(7) . . ?
C1 C2 S1 117.6(6) . . ?
C3 C2 S1 124.1(6) . . ?
C4 C3 C2 119.6(7) . . ?
C4 C3 Cl1 118.8(7) . . ?
C2 C3 Cl1 121.6(7) . . ?
C3 C4 C5 120.3(8) . . ?
C3 C4 H4 119.9 . . ?
C5 C4 H4 119.9 . . ?
C6 C5 C4 120.9(8) . . ?
C6 C5 H5 119.5 . . ?
C4 C5 H5 119.5 . . ?
C5 C6 C1 118.0(7) . . ?
C5 C6 C7 123.3(8) . . ?
C1 C6 C7 118.6(8) . . ?
N8 C7 O3 126.1(7) . . ?
N8 C7 C6 118.9(8) . . ?
O3 C7 C6 115.0(7) . . ?
C16 C10 C11 112.5(9) . . ?
C16 C10 N9 110.5(7) . . ?
C11 C10 N9 112.2(8) . . ?
C16 C10 H10 107.1 . . ?
C11 C10 H10 107.1 . . ?
N9 C10 H10 107.1 . . ?
C10 C11 C12 111.9(9) . . ?
C10 C11 H11A 109.2 . . ?
C12 C11 H11A 109.2 . . ?
C10 C11 H11B 109.2 . . ?
C12 C11 H11B 109.2 . . ?
H11A C11 H11B 107.9 . . ?
C11 C12 C13 110.0(9) . . ?
C11 C12 H12A 109.7 . . ?
C13 C12 H12A 109.7 . . ?
C11 C12 H12B 109.7 . . ?
C13 C12 H12B 109.7 . . ?
H12A C12 H12B 108.2 . . ?
C14 C13 C12 112.2(9) . . ?
C14 C13 H13A 109.2 . . ?
C12 C13 H13A 109.2 . . ?
C14 C13 H13B 109.2 . . ?
C12 C13 H13B 109.2 . . ?
H13A C13 H13B 107.9 . . ?
N9 C14 C15 108.5(8) . . ?
N9 C14 C13 110.9(8) . . ?
C15 C14 C13 111.5(9) . . ?
N9 C14 H14 108.6 . . ?
C15 C14 H14 108.6 . . ?
C13 C14 H14 108.6 . . ?
C14 C15 H15A 109.5 . . ?
C14 C15 H15B 109.5 . . ?
H15A C15 H15B 109.5 . . ?
C14 C15 H15C 109.5 . . ?
H15A C15 H15C 109.5 . . ?
H15B C15 H15C 109.5 . . ?
C10 C16 H16A 109.5 . . ?
C10 C16 H16B 109.5 . . ?
H16A C16 H16B 109.5 . . ?
C10 C16 H16C 109.5 . . ?
H16A C16 H16C 109.5 . . ?
H16B C16 H16C 109.5 . . ?

loop_
_geom_bond_atom_site_label_1
_geom_bond_atom_site_label_2
_geom_bond_distance
_geom_bond_site_symmetry_2
_geom_bond_publ_flag
Cu1 O3 1.866(5) . ?
Cu1 O3 1.866(5) 13_554 ?
Cu1 N9 2.041(6) . ?
Cu1 N9 2.041(6) 13_554 ?
Cl1 C3 1.719(8) . ?
S1 O1 1.427(5) . ?
S1 O2 1.434(5) . ?
S1 N1 1.572(6) . ?
S1 C2 1.780(8) . ?
O3 C7 1.289(8) . ?
N1 H1A 0.9413 . ?
N1 H1B 0.9244 . ?
N8 C7 1.275(8) . ?
N8 N9 1.481(7) . ?
N9 C14 1.503(10) . ?
N9 C10 1.547(10) . ?
C1 C2 1.377(9) . ?
C1 C6 1.385(9) . ?
C1 H1 0.9500 . ?
C2 C3 1.398(10) . ?
C3 C4 1.384(10) . ?
C4 C5 1.390(9) . ?
C4 H4 0.9500 . ?
C5 C6 1.368(10) . ?
C5 H5 0.9500 . ?
C6 C7 1.494(10) . ?
C10 C16 1.464(11) . ?
C10 C11 1.470(10) . ?
C10 H10 1.0000 . ?
C11 C12 1.519(14) . ?
C11 H11A 0.9900 . ?
C11 H11B 0.9900 . ?
C12 C13 1.552(15) . ?
C12 H12A 0.9900 . ?
C12 H12B 0.9900 . ?
C13 C14 1.521(11) . ?
C13 H13A 0.9900 . ?
C13 H13B 0.9900 . ?
C14 C15 1.508(12) . ?
C14 H14 1.0000 . ?
C15 H15A 0.9800 . ?
C15 H15B 0.9800 . ?
C15 H15C 0.9800 . ?
C16 H16A 0.9800 . ?
C16 H16B 0.9800 . ?
C16 H16C 0.9800 . ?

loop_
_geom_torsion_atom_site_label_1
_geom_torsion_atom_site_label_2
_geom_torsion_atom_site_label_3
_geom_torsion_atom_site_label_4
_geom_torsion
_geom_torsion_site_symmetry_1
_geom_torsion_site_symmetry_2
_geom_torsion_site_symmetry_3
_geom_torsion_site_symmetry_4
_geom_torsion_publ_flag
N9 Cu1 O3 C7 -0.8(5) . . . . ?
N9 Cu1 O3 C7 179.2(5) 13_554 . . . ?
C7 N8 N9 C14 -124.6(7) . . . . ?
C7 N8 N9 C10 120.3(7) . . . . ?
C7 N8 N9 Cu1 0.5(7) . . . . ?
C6 C1 C2 C3 -2.0(11) . . . . ?
C6 C1 C2 S1 179.2(6) . . . . ?
O1 S1 C2 C1 -10.0(7) . . . . ?
O2 S1 C2 C1 118.2(6) . . . . ?
N1 S1 C2 C1 -126.0(6) . . . . ?
O1 S1 C2 C3 171.4(6) . . . . ?
O2 S1 C2 C3 -60.4(7) . . . . ?
N1 S1 C2 C3 55.4(7) . . . . ?
C1 C2 C3 C4 1.8(11) . . . . ?
S1 C2 C3 C4 -179.6(6) . . . . ?
C1 C2 C3 Cl1 -179.6(5) . . . . ?
S1 C2 C3 Cl1 -1.0(10) . . . . ?
C2 C3 C4 C5 -1.6(12) . . . . ?
Cl1 C3 C4 C5 179.7(6) . . . . ?
C3 C4 C5 C6 1.7(12) . . . . ?
C4 C5 C6 C1 -1.9(12) . . . . ?
C4 C5 C6 C7 -179.5(7) . . . . ?
C2 C1 C6 C5 2.1(12) . . . . ?
C2 C1 C6 C7 179.8(7) . . . . ?
N9 N8 C7 O3 -1.3(11) . . . . ?
N9 N8 C7 C6 178.9(6) . . . . ?
Cu1 O3 C7 N8 1.5(10) . . . . ?
Cu1 O3 C7 C6 -178.7(5) . . . . ?
C5 C6 C7 N8 -14.8(11) . . . . ?
C1 C6 C7 N8 167.6(7) . . . . ?
C5 C6 C7 O3 165.4(8) . . . . ?
C1 C6 C7 O3 -12.2(10) . . . . ?
N8 N9 C10 C16 -65.4(8) . . . . ?
C14 N9 C10 C16 -175.9(7) . . . . ?
Cu1 N9 C10 C16 51.3(8) . . . . ?
N8 N9 C10 C11 168.1(7) . . . . ?
C14 N9 C10 C11 57.7(9) . . . . ?
Cu1 N9 C10 C11 -75.2(8) . . . . ?
C16 C10 C11 C12 177.3(9) . . . . ?
N9 C10 C11 C12 -57.3(11) . . . . ?
C10 C11 C12 C13 54.4(11) . . . . ?
C11 C12 C13 C14 -53.3(12) . . . . ?
N8 N9 C14 C15 70.3(8) . . . . ?
C10 N9 C14 C15 -178.4(7) . . . . ?
Cu1 N9 C14 C15 -48.2(8) . . . . ?
N8 N9 C14 C13 -166.9(8) . . . . ?
C10 N9 C14 C13 -55.6(10) . . . . ?
Cu1 N9 C14 C13 74.5(9) . . . . ?
C12 C13 C14 N9 55.2(12) . . . . ?
C12 C13 C14 C15 176.3(9) . . . . ?
